data_1010020
loop_
_publ_author_name
'Sillen, L G'
'Aurivillius, B'

_publ_section_title 'Oxide phases with a defect oxygen lattice'
_journal_coden_ASTM ZEKGAX
_journal_name_full
;
Zeitschrift fuer Kristallographie, Kristallgeometrie, Kristallphysik,
Kristallchemie (-144,1977)
;
_journal_page_first 483
_journal_page_last 495
_journal_volume 101
_journal_year 1939
_chemical_formula_structural 'Pb0.33 Bi0.67 O1.33'
_chemical_formula_sum 'Bi0.67 O1.33 Pb0.33'
_chemical_name_systematic 'Lead bismuth oxide (.3/.7/1.3)'
_space_group_IT_number 129
_symmetry_cell_setting tetragonal
_symmetry_space_group_name_Hall 'P 4ab 2ab -1ab'
_symmetry_space_group_name_H-M 'P 4/n m m :1'
_cell_angle_alpha 90
_cell_angle_beta 90
_cell_angle_gamma 90
_cell_formula_units_Z 2
_cell_length_a 4.05
_cell_length_b 4.05
_cell_length_c 4.9
_cell_volume 80.4
_exptl_crystal_density_meas 9.33
_cod_original_sg_symbol_H-M 'P 4/n m m S'
_cod_original_formula_sum 'Bi.67 O1.33 Pb.33'
_cod_database_code 1010020

loop_
_symmetry_equiv_pos_as_xyz
x,y,z
-x,-y,z
1/2+x,1/2+y,-z
1/2-x,1/2-y,-z
-x,y,z
x,-y,z
1/2-x,1/2+y,-z
1/2+x,1/2-y,-z
-y,x,-z
y,-x,-z
1/2-y,1/2+x,z
1/2+y,1/2-x,z
y,x,-z
-y,-x,-z
1/2+y,1/2+x,z
1/2-y,1/2-x,z

loop_
_atom_site_label
_atom_site_type_symbol
_atom_site_symmetry_multiplicity
_atom_site_Wyckoff_symbol
_atom_site_fract_x
_atom_site_fract_y
_atom_site_fract_z
_atom_site_occupancy
_atom_site_attached_hydrogens
_atom_site_calc_flag
Pb1 Pb2+ 2 c 0. 0.5 0.22 0.33 0 d
Bi1 Bi3+ 2 c 0. 0.5 0.22 0.67 0 d
O1 O2- 2 a 0. 0. 0. 0.67 0 d
O2 O2- 2 c 0. 0.5 0.66 0.67 0 d

loop_
_atom_type_symbol
_atom_type_oxidation_number
Pb2+ 2.000
Bi3+ 3.000
O2- -2.000
